data_7018791
loop_
_publ_author_name
'Carmichael, Duncan'
'le Goff, Xavier F.'
'Muller, Eric'
'Ricard, Louis'
'Stankevi\<c, Marek'

_publ_section_title
;
 Diastereoselective synthesis and coordination chemistry of enantiopure
 keto-bis-(2-phosphametallocene)s.
;
_journal_issue 17
_journal_name_full 'Dalton transactions (Cambridge, England : 2003)'
_journal_page_first 5155
_journal_page_last 5162
_journal_paper_doi 10.1039/c2dt11647b
_journal_volume 41
_journal_year 2012
_chemical_formula_moiety 'C45 H52 Cl2 Fe O P2 Pt Ru'
_chemical_formula_sum 'C45 H52 Cl2 Fe O P2 Pt Ru'
_chemical_formula_weight 1093.72
_chemical_name_systematic
;
?
;
_space_group_IT_number 19
_symmetry_cell_setting orthorhombic
_symmetry_space_group_name_Hall 'P 2ac 2ab'
_symmetry_space_group_name_H-M 'P 21 21 21'
_atom_sites_solution_hydrogens geom
_atom_sites_solution_primary direct
_atom_sites_solution_secondary difmap
_audit_creation_method SHELXL-97
_cell_angle_alpha 90.00
_cell_angle_beta 90.00
_cell_angle_gamma 90.00
_cell_formula_units_Z 4
_cell_length_a 9.980(1)
_cell_length_b 15.620(1)
_cell_length_c 26.652(1)
_cell_measurement_reflns_used 2676
_cell_measurement_temperature 150.0(1)
_cell_measurement_theta_max 25.028
_cell_measurement_theta_min 0.407
_cell_volume 4154.7(5)
_computing_structure_refinement 'SHELXL-97 (Sheldrick, 1997)'
_computing_structure_solution 'SHELXS-97 (Sheldrick, 1990)'
_diffrn_ambient_temperature 150.0(1)
_diffrn_measured_fraction_theta_full 0.990
_diffrn_measured_fraction_theta_max 0.990
_diffrn_measurement_device_type KappaCCD
_diffrn_measurement_method 'phi and omega scans'
_diffrn_radiation_monochromator graphite
_diffrn_radiation_source 'fine-focus sealed tube'
_diffrn_radiation_type MoK\a
_diffrn_radiation_wavelength 0.71069
_diffrn_reflns_av_R_equivalents 0.0504
_diffrn_reflns_av_sigmaI/netI 0.0808
_diffrn_reflns_limit_h_max 11
_diffrn_reflns_limit_h_min -9
_diffrn_reflns_limit_k_max 18
_diffrn_reflns_limit_k_min -13
_diffrn_reflns_limit_l_max 31
_diffrn_reflns_limit_l_min -25
_diffrn_reflns_number 12876
_diffrn_reflns_theta_full 25.02
_diffrn_reflns_theta_max 25.02
_diffrn_reflns_theta_min 2.86
_exptl_absorpt_coefficient_mu 4.302
_exptl_absorpt_correction_T_max 0.7823
_exptl_absorpt_correction_T_min 0.5460
_exptl_absorpt_correction_type multi-scan
_exptl_absorpt_process_details 'Denzo/Scalepack (Otwinowski & Minor, 1996)'
_exptl_crystal_colour Red
_exptl_crystal_density_diffrn 1.749
_exptl_crystal_density_method 'not measured'
_exptl_crystal_description Needle
_exptl_crystal_F_000 2168
_exptl_crystal_size_max 0.16
_exptl_crystal_size_mid 0.06
_exptl_crystal_size_min 0.06
_refine_diff_density_max 0.994
_refine_diff_density_min -1.170
_refine_diff_density_rms 0.140
_refine_ls_abs_structure_details 'Flack H D (1983), Acta Cryst. A39, 876-881'
_refine_ls_abs_structure_Flack -0.017(7)
_refine_ls_extinction_method none
_refine_ls_goodness_of_fit_ref 0.975
_refine_ls_hydrogen_treatment constr
_refine_ls_matrix_type full
_refine_ls_number_parameters 505
_refine_ls_number_reflns 7135
_refine_ls_number_restraints 0
_refine_ls_restrained_S_all 0.975
_refine_ls_R_factor_all 0.0616
_refine_ls_R_factor_gt 0.0394
_refine_ls_shift/su_max 0.005
_refine_ls_shift/su_mean 0.000
_refine_ls_structure_factor_coef Fsqd
_refine_ls_weighting_details 'calc w=1/[\s^2^(Fo^2^)+(0.0358P)^2^+0.0000P] where P=(Fo^2^+2Fc^2^)/3'
_refine_ls_weighting_scheme calc
_refine_ls_wR_factor_gt 0.0769
_refine_ls_wR_factor_ref 0.0845
_reflns_number_gt 5679
_reflns_number_total 7135
_reflns_threshold_expression >2sigma(I)
_cod_data_source_file c2dt11647b.txt
_cod_data_source_block em194
_cod_depositor_comments
;
The following automatic conversions were performed:

'_symmetry_cell_setting' value 'Orthorhombic' changed to
'orthorhombic' according to
/home/saulius/struct/CIF-dictionaries/cif_core.dic dictionary named
'cif_core.dic' version 2.4.1 from 2010-06-29.

Automatic conversion script
Id: cif_fix_values 1715 2011-07-08 13:25:40Z adriana 
;
_cod_database_code 7018791

loop_
_symmetry_equiv_pos_as_xyz
'x, y, z'
'-x+1/2, -y, z+1/2'
'x+1/2, -y+1/2, -z'
'-x, y+1/2, -z+1/2'

loop_
_atom_site_label
_atom_site_type_symbol
_atom_site_fract_x
_atom_site_fract_y
_atom_site_fract_z
_atom_site_U_iso_or_equiv
_atom_site_adp_type
_atom_site_occupancy
_atom_site_symmetry_multiplicity
_atom_site_calc_flag
_atom_site_refinement_flags
_atom_site_disorder_assembly
_atom_site_disorder_group
Pt1 Pt 0.50236(3) 0.167313(18) 0.338875(9) 0.02642(10) Uani 1 1 d . A .
Ru1A Ru 0.4404(5) -0.0286(3) 0.44583(15) 0.0240(11) Uani 0.530(5) 1 d P A 1
Fe1A Fe 0.1510(11) 0.0950(7) 0.2687(4) 0.043(2) Uani 0.530(5) 1 d P A 1
Ru1B Ru 0.1490(7) 0.0961(3) 0.26788(18) 0.0193(12) Uani 0.470(5) 1 d P A 2
Fe1B Fe 0.4427(10) -0.0295(7) 0.4453(4) 0.043(2) Uani 0.470(5) 1 d P A 2
Cl1 Cl 0.5651(2) 0.23472(14) 0.26433(7) 0.0392(5) Uani 1 1 d . . .
Cl2 Cl 0.6377(2) 0.26401(14) 0.38222(7) 0.0361(5) Uani 1 1 d . . .
P1 P 0.3570(2) 0.08189(14) 0.30074(7) 0.0280(5) Uani 1 1 d . . .
P2 P 0.4426(2) 0.10064(14) 0.40822(7) 0.0287(5) Uani 1 1 d . . .
O1 O 0.0672(6) 0.0182(4) 0.39561(19) 0.0393(14) Uani 1 1 d . A .
C1 C 0.1837(8) 0.0318(5) 0.3840(3) 0.0297(19) Uani 1 1 d . . .
C2 C 0.2288(8) 0.0229(5) 0.3305(3) 0.0295(19) Uani 1 1 d . A .
C3 C 0.1648(8) -0.0320(6) 0.2953(3) 0.031(2) Uani 1 1 d . . .
C4 C 0.2246(8) -0.0286(5) 0.2462(3) 0.0284(19) Uani 1 1 d . A .
C5 C 0.3315(9) 0.0303(5) 0.2426(3) 0.031(2) Uani 1 1 d . A .
C6 C 0.0561(9) -0.0971(6) 0.3064(3) 0.043(2) Uani 1 1 d . A .
H6A H 0.0330 -0.0949 0.3421 0.064 Uiso 1 1 calc R . .
H6B H 0.0884 -0.1545 0.2979 0.064 Uiso 1 1 calc R . .
H6C H -0.0236 -0.0839 0.2863 0.064 Uiso 1 1 calc R . .
C7 C 0.1790(9) -0.0837(6) 0.2037(3) 0.041(2) Uani 1 1 d . . .
H7A H 0.1996 -0.0554 0.1718 0.062 Uiso 1 1 calc R A .
H7B H 0.0821 -0.0930 0.2062 0.062 Uiso 1 1 calc R . .
H7C H 0.2254 -0.1390 0.2052 0.062 Uiso 1 1 calc R . .
C8 C 0.4190(8) 0.0386(5) 0.1967(3) 0.030(2) Uani 1 1 d . . .
C9 C 0.4798(10) -0.0337(6) 0.1782(3) 0.052(3) Uani 1 1 d . A .
H9 H 0.4698 -0.0859 0.1961 0.062 Uiso 1 1 calc R . .
C10 C 0.5553(11) -0.0337(8) 0.1344(4) 0.066(3) Uani 1 1 d . . .
H10 H 0.5981 -0.0841 0.1225 0.080 Uiso 1 1 calc R A .
C11 C 0.5653(11) 0.0436(8) 0.1088(4) 0.067(3) Uani 1 1 d . A .
H11 H 0.6139 0.0458 0.0782 0.081 Uiso 1 1 calc R . .
C12 C 0.5056(14) 0.1181(7) 0.1272(3) 0.058(3) Uani 1 1 d . . .
H12 H 0.5142 0.1706 0.1094 0.070 Uiso 1 1 calc R A .
C13 C 0.4350(9) 0.1147(6) 0.1706(3) 0.038(2) Uani 1 1 d . A .
H13 H 0.3956 0.1655 0.1835 0.046 Uiso 1 1 calc R . .
C14 C 0.1093(10) 0.2299(6) 0.2587(3) 0.043(2) Uani 1 1 d . . .
C15 C 0.0783(9) 0.1849(6) 0.2138(3) 0.040(2) Uani 1 1 d . A .
C16 C -0.0234(10) 0.1243(6) 0.2241(3) 0.044(3) Uani 1 1 d . . .
C17 C -0.0544(9) 0.1304(6) 0.2763(4) 0.045(2) Uani 1 1 d . A .
C18 C 0.0266(10) 0.1938(5) 0.2979(3) 0.041(2) Uani 1 1 d . A .
C19 C 0.0204(13) 0.2262(7) 0.3506(3) 0.065(3) Uani 1 1 d . . .
H19A H -0.0559 0.2652 0.3542 0.098 Uiso 1 1 calc R A .
H19B H 0.1034 0.2568 0.3586 0.098 Uiso 1 1 calc R . .
H19C H 0.0095 0.1778 0.3737 0.098 Uiso 1 1 calc R . .
C20 C -0.1627(11) 0.0793(8) 0.3031(5) 0.085(4) Uani 1 1 d . . .
H20A H -0.1266 0.0560 0.3344 0.127 Uiso 1 1 calc R A .
H20B H -0.1924 0.0322 0.2815 0.127 Uiso 1 1 calc R . .
H20C H -0.2389 0.1168 0.3106 0.127 Uiso 1 1 calc R . .
C21 C -0.0952(12) 0.0691(7) 0.1862(4) 0.071(4) Uani 1 1 d . A .
H21A H -0.1690 0.1017 0.1712 0.107 Uiso 1 1 calc R . .
H21B H -0.1310 0.0181 0.2029 0.107 Uiso 1 1 calc R . .
H21C H -0.0323 0.0518 0.1599 0.107 Uiso 1 1 calc R . .
C22 C 0.1286(11) 0.2046(7) 0.1616(3) 0.069(3) Uani 1 1 d . . .
H22A H 0.0605 0.2373 0.1434 0.103 Uiso 1 1 calc R A .
H22B H 0.1467 0.1509 0.1438 0.103 Uiso 1 1 calc R . .
H22C H 0.2112 0.2383 0.1639 0.103 Uiso 1 1 calc R . .
C23 C 0.2106(10) 0.2990(6) 0.2661(5) 0.064(3) Uani 1 1 d . A .
H23A H 0.2742 0.2987 0.2381 0.095 Uiso 1 1 calc R . .
H23B H 0.2589 0.2891 0.2976 0.095 Uiso 1 1 calc R . .
H23C H 0.1653 0.3546 0.2676 0.095 Uiso 1 1 calc R . .
C24 C 0.2856(9) 0.0552(5) 0.4218(3) 0.030(2) Uani 1 1 d . A .
C25 C 0.2725(8) 0.0414(5) 0.4756(3) 0.030(2) Uani 1 1 d . . .
C26 C 0.3890(9) 0.0654(6) 0.5022(3) 0.033(2) Uani 1 1 d . A .
C27 C 0.4940(10) 0.1007(4) 0.4718(2) 0.0278(17) Uani 1 1 d . A .
C28 C 0.1492(9) 0.0045(6) 0.5008(3) 0.047(3) Uani 1 1 d . A .
H28A H 0.1767 -0.0337 0.5281 0.071 Uiso 1 1 calc R . .
H28B H 0.0968 -0.0279 0.4761 0.071 Uiso 1 1 calc R . .
H28C H 0.0945 0.0511 0.5144 0.071 Uiso 1 1 calc R . .
C29 C 0.3990(9) 0.0572(5) 0.5586(3) 0.039(2) Uani 1 1 d . . .
H29A H 0.3503 0.1044 0.5745 0.058 Uiso 1 1 calc R A .
H29B H 0.4933 0.0591 0.5687 0.058 Uiso 1 1 calc R . .
H29C H 0.3597 0.0025 0.5691 0.058 Uiso 1 1 calc R . .
C30 C 0.6256(9) 0.1302(5) 0.4890(3) 0.032(2) Uani 1 1 d . . .
C31 C 0.6389(9) 0.1797(5) 0.5331(3) 0.034(2) Uani 1 1 d . A .
H31 H 0.5616 0.1947 0.5519 0.041 Uiso 1 1 calc R . .
C32 C 0.7637(9) 0.2062(6) 0.5488(3) 0.042(2) Uani 1 1 d . . .
H32 H 0.7713 0.2379 0.5791 0.051 Uiso 1 1 calc R A .
C33 C 0.8780(9) 0.1880(6) 0.5217(3) 0.042(2) Uani 1 1 d . A .
H33 H 0.9634 0.2064 0.5331 0.050 Uiso 1 1 calc R . .
C34 C 0.8654(9) 0.1418(5) 0.4770(3) 0.035(2) Uani 1 1 d . . .
H34 H 0.9425 0.1290 0.4575 0.042 Uiso 1 1 calc R A .
C35 C 0.7404(9) 0.1150(5) 0.4614(3) 0.034(2) Uani 1 1 d . A .
H35 H 0.7330 0.0849 0.4306 0.041 Uiso 1 1 calc R . .
C36 C 0.3912(10) -0.1569(6) 0.4259(4) 0.045(2) Uani 1 1 d . . .
C37 C 0.4333(12) -0.1545(7) 0.4775(3) 0.049(3) Uani 1 1 d . A .
C38 C 0.5673(12) -0.1237(6) 0.4793(3) 0.042(3) Uani 1 1 d . . .
C39 C 0.6096(10) -0.1110(6) 0.4292(3) 0.043(3) Uani 1 1 d . A .
C40 C 0.5008(13) -0.1290(5) 0.3968(3) 0.041(2) Uani 1 1 d . A .
C41 C 0.5034(15) -0.1272(6) 0.3402(3) 0.074(4) Uani 1 1 d . . .
H41A H 0.5717 -0.0865 0.3288 0.112 Uiso 1 1 calc R A .
H41B H 0.4154 -0.1095 0.3276 0.112 Uiso 1 1 calc R . .
H41C H 0.5248 -0.1845 0.3275 0.112 Uiso 1 1 calc R . .
C42 C 0.7510(11) -0.0871(7) 0.4138(5) 0.071(3) Uani 1 1 d . . .
H42A H 0.7960 -0.0584 0.4418 0.107 Uiso 1 1 calc R A .
H42B H 0.7477 -0.0485 0.3848 0.107 Uiso 1 1 calc R . .
H42C H 0.8007 -0.1390 0.4048 0.107 Uiso 1 1 calc R . .
C43 C 0.6512(13) -0.1100(8) 0.5252(4) 0.083(4) Uani 1 1 d . A .
H43A H 0.7198 -0.1548 0.5273 0.124 Uiso 1 1 calc R . .
H43B H 0.5942 -0.1124 0.5551 0.124 Uiso 1 1 calc R . .
H43C H 0.6946 -0.0538 0.5233 0.124 Uiso 1 1 calc R . .
C44 C 0.3485(17) -0.1845(7) 0.5217(4) 0.096(5) Uani 1 1 d . . .
H44A H 0.2533 -0.1795 0.5132 0.144 Uiso 1 1 calc R A .
H44B H 0.3680 -0.1489 0.5511 0.144 Uiso 1 1 calc R . .
H44C H 0.3697 -0.2443 0.5293 0.144 Uiso 1 1 calc R . .
C45 C 0.2601(11) -0.1878(7) 0.4055(5) 0.073(4) Uani 1 1 d . A .
H45A H 0.2378 -0.1556 0.3750 0.109 Uiso 1 1 calc R . .
H45B H 0.1898 -0.1792 0.4306 0.109 Uiso 1 1 calc R . .
H45C H 0.2668 -0.2489 0.3974 0.109 Uiso 1 1 calc R . .

loop_
_atom_site_aniso_label
_atom_site_aniso_U_11
_atom_site_aniso_U_22
_atom_site_aniso_U_33
_atom_site_aniso_U_23
_atom_site_aniso_U_13
_atom_site_aniso_U_12
Pt1 0.02583(15) 0.03166(18) 0.02176(14) 0.00024(13) 0.00011(19) -0.00268(19)
Ru1A 0.044(2) 0.0158(15) 0.0118(13) 0.0013(12) -0.0018(14) -0.0022(14)
Fe1A 0.015(3) 0.069(5) 0.045(4) -0.002(3) -0.001(3) 0.004(3)
Ru1B 0.030(2) 0.0174(18) 0.0103(16) -0.0012(14) -0.0021(17) 0.0022(17)
Fe1B 0.015(3) 0.069(5) 0.045(4) -0.002(3) -0.001(3) 0.004(3)
Cl1 0.0448(11) 0.0473(14) 0.0254(9) 0.0057(10) 0.0004(10) -0.0099(11)
Cl2 0.0380(11) 0.0394(13) 0.0309(10) 0.0010(10) -0.0036(10) -0.0096(10)
P1 0.0289(11) 0.0358(14) 0.0194(10) 0.0021(10) 0.0011(10) -0.0024(11)
P2 0.0279(10) 0.0373(14) 0.0207(9) -0.0020(9) -0.0004(9) -0.0063(10)
O1 0.025(3) 0.059(4) 0.033(3) 0.003(3) 0.004(3) -0.007(3)
C1 0.023(4) 0.035(5) 0.031(4) -0.002(4) 0.003(4) -0.001(4)
C2 0.023(4) 0.039(5) 0.026(4) 0.000(4) 0.000(4) -0.008(4)
C3 0.029(4) 0.045(6) 0.020(4) 0.004(4) 0.001(4) 0.001(4)
C4 0.029(4) 0.017(5) 0.039(5) 0.000(4) 0.003(4) -0.006(4)
C5 0.042(5) 0.029(5) 0.023(4) 0.000(4) -0.003(4) 0.009(4)
C6 0.044(5) 0.050(6) 0.034(4) 0.006(4) 0.014(4) -0.010(5)
C7 0.040(5) 0.055(7) 0.029(4) -0.001(4) -0.004(4) -0.001(5)
C8 0.030(5) 0.034(5) 0.027(4) -0.002(4) 0.009(4) -0.011(4)
C9 0.046(6) 0.048(6) 0.062(5) -0.041(5) -0.004(5) 0.006(5)
C10 0.061(7) 0.076(8) 0.062(6) -0.035(6) 0.043(6) -0.020(6)
C11 0.062(7) 0.087(9) 0.053(6) -0.018(6) 0.027(6) -0.031(7)
C12 0.074(7) 0.064(7) 0.038(5) 0.014(5) -0.002(7) -0.017(8)
C13 0.041(5) 0.039(6) 0.035(5) -0.003(4) -0.003(4) -0.005(4)
C14 0.051(6) 0.033(6) 0.044(5) 0.001(4) -0.007(5) 0.010(5)
C15 0.039(5) 0.052(7) 0.028(4) 0.003(4) -0.004(4) 0.006(5)
C16 0.043(7) 0.048(6) 0.041(5) -0.011(4) -0.016(5) 0.010(5)
C17 0.029(5) 0.047(6) 0.057(6) 0.012(5) 0.002(5) 0.005(5)
C18 0.049(7) 0.036(5) 0.036(4) -0.006(4) -0.010(5) 0.017(4)
C19 0.089(9) 0.072(7) 0.034(4) -0.009(4) -0.011(6) 0.039(7)
C20 0.031(6) 0.070(9) 0.153(13) 0.018(9) 0.015(8) 0.013(6)
C21 0.062(7) 0.064(8) 0.088(8) -0.019(6) -0.036(7) 0.015(6)
C22 0.064(7) 0.107(9) 0.035(5) 0.021(6) 0.020(6) 0.036(6)
C23 0.047(6) 0.042(7) 0.102(8) 0.001(6) -0.028(7) 0.005(5)
C24 0.037(5) 0.031(5) 0.023(4) -0.001(4) -0.006(4) -0.007(4)
C25 0.030(5) 0.037(6) 0.025(4) -0.001(4) 0.008(4) 0.001(4)
C26 0.040(5) 0.039(6) 0.020(4) -0.004(4) 0.001(4) -0.002(4)
C27 0.034(4) 0.029(4) 0.020(3) -0.007(3) -0.007(5) 0.004(5)
C28 0.038(5) 0.074(8) 0.030(4) 0.015(5) 0.012(4) -0.011(5)
C29 0.050(6) 0.049(6) 0.018(4) -0.006(4) 0.001(4) -0.006(4)
C30 0.041(5) 0.035(5) 0.019(4) -0.007(4) -0.001(4) -0.002(4)
C31 0.032(5) 0.043(6) 0.029(4) 0.000(4) -0.003(4) 0.001(4)
C32 0.043(6) 0.050(6) 0.035(5) -0.012(4) -0.019(5) 0.005(5)
C33 0.036(5) 0.058(7) 0.031(5) -0.001(4) -0.008(4) -0.008(5)
C34 0.031(5) 0.035(6) 0.040(5) -0.002(4) -0.002(4) 0.006(4)
C35 0.042(5) 0.032(6) 0.029(4) 0.000(4) -0.007(4) 0.001(4)
C36 0.058(6) 0.026(6) 0.052(6) -0.004(5) -0.002(5) -0.002(5)
C37 0.074(7) 0.037(6) 0.037(5) 0.013(5) 0.002(5) 0.005(6)
C38 0.056(6) 0.040(6) 0.030(5) -0.004(4) -0.017(5) 0.002(5)
C39 0.052(6) 0.032(6) 0.046(6) -0.004(5) -0.006(5) 0.014(5)
C40 0.057(5) 0.033(5) 0.033(4) -0.001(3) -0.013(6) 0.022(6)
C41 0.137(11) 0.041(5) 0.045(5) -0.016(4) -0.025(10) 0.053(8)
C42 0.049(6) 0.048(7) 0.118(10) -0.018(7) 0.014(7) 0.010(6)
C43 0.087(9) 0.081(9) 0.080(8) -0.008(7) -0.053(8) 0.034(8)
C44 0.167(15) 0.052(8) 0.070(7) 0.028(6) 0.028(10) -0.025(9)
C45 0.063(7) 0.048(8) 0.107(9) -0.012(7) -0.042(7) 0.001(6)

loop_
_atom_type_symbol
_atom_type_description
_atom_type_scat_dispersion_real
_atom_type_scat_dispersion_imag
_atom_type_scat_source
C C 0.0033 0.0016 'International Tables Vol C Tables 4.2.6.8 and 6.1.1.4'
H H 0.0000 0.0000 'International Tables Vol C Tables 4.2.6.8 and 6.1.1.4'
Cl Cl 0.1484 0.1585 'International Tables Vol C Tables 4.2.6.8 and 6.1.1.4'
Fe Fe 0.3463 0.8444 'International Tables Vol C Tables 4.2.6.8 and 6.1.1.4'
O O 0.0106 0.0060 'International Tables Vol C Tables 4.2.6.8 and 6.1.1.4'
P P 0.1023 0.0942 'International Tables Vol C Tables 4.2.6.8 and 6.1.1.4'
Pt Pt -1.7033 8.3905 'International Tables Vol C Tables 4.2.6.8 and 6.1.1.4'
Ru Ru -1.2594 0.8363 'International Tables Vol C Tables 4.2.6.8 and 6.1.1.4'

loop_
_geom_angle_atom_site_label_1
_geom_angle_atom_site_label_2
_geom_angle_atom_site_label_3
_geom_angle
P2 Pt1 P1 85.58(7)
P2 Pt1 Cl2 92.71(7)
P1 Pt1 Cl2 174.53(8)
P2 Pt1 Cl1 178.57(8)
P1 Pt1 Cl1 93.26(7)
Cl2 Pt1 Cl1 88.52(7)
C24 Ru1A C40 118.4(4)
C24 Ru1A C36 109.7(4)
C40 Ru1A C36 38.7(4)
C24 Ru1A C37 131.3(5)
C40 Ru1A C37 64.8(4)
C36 Ru1A C37 39.3(4)
C24 Ru1A C38 168.8(5)
C40 Ru1A C38 65.1(4)
C36 Ru1A C38 65.7(4)
C37 Ru1A C38 38.7(4)
C24 Ru1A C25 39.8(3)
C40 Ru1A C25 145.2(5)
C36 Ru1A C25 113.0(4)
C37 Ru1A C25 107.2(4)
C38 Ru1A C25 131.1(4)
C24 Ru1A C26 67.6(3)
C40 Ru1A C26 173.7(4)
C36 Ru1A C26 139.2(4)
C37 Ru1A C26 110.0(4)
C38 Ru1A C26 108.7(4)
C25 Ru1A C26 38.2(3)
C24 Ru1A C39 150.5(4)
C40 Ru1A C39 38.4(4)
C36 Ru1A C39 64.5(4)
C37 Ru1A C39 64.0(4)
C38 Ru1A C39 38.3(4)
C25 Ru1A C39 169.4(4)
C26 Ru1A C39 136.9(4)
C24 Ru1A C27 72.9(3)
C40 Ru1A C27 143.2(5)
C36 Ru1A C27 176.0(4)
C37 Ru1A C27 136.6(4)
C38 Ru1A C27 111.2(4)
C25 Ru1A C27 66.9(4)
C26 Ru1A C27 38.4(3)
C39 Ru1A C27 114.8(4)
C24 Ru1A P2 47.2(2)
C40 Ru1A P2 112.6(3)
C36 Ru1A P2 137.2(3)
C37 Ru1A P2 176.5(4)
C38 Ru1A P2 143.1(4)
C25 Ru1A P2 73.5(3)
C26 Ru1A P2 72.7(3)
C39 Ru1A P2 115.7(3)
C27 Ru1A P2 46.86(19)
C3 Fe1A C18 126.7(6)
C3 Fe1A C17 105.9(6)
C18 Fe1A C17 38.4(4)
C3 Fe1A C2 39.1(3)
C18 Fe1A C2 108.2(6)
C17 Fe1A C2 114.4(6)
C3 Fe1A C4 39.4(3)
C18 Fe1A C4 162.2(7)
C17 Fe1A C4 126.0(6)
C2 Fe1A C4 67.5(4)
C3 Fe1A C15 149.6(6)
C18 Fe1A C15 65.1(4)
C17 Fe1A C15 64.6(5)
C2 Fe1A C15 171.1(7)
C4 Fe1A C15 120.7(6)
C3 Fe1A C16 115.9(6)
C18 Fe1A C16 64.9(4)
C17 Fe1A C16 38.9(4)
C2 Fe1A C16 145.9(6)
C4 Fe1A C16 108.2(6)
C15 Fe1A C16 38.3(4)
C3 Fe1A C14 165.7(7)
C18 Fe1A C14 39.4(4)
C17 Fe1A C14 64.8(5)
C2 Fe1A C14 132.6(6)
C4 Fe1A C14 154.8(6)
C15 Fe1A C14 38.4(4)
C16 Fe1A C14 64.5(4)
C3 Fe1A C5 67.5(4)
C18 Fe1A C5 159.3(7)
C17 Fe1A C5 160.9(7)
C2 Fe1A C5 72.6(4)
C4 Fe1A C5 38.0(3)
C15 Fe1A C5 111.3(6)
C16 Fe1A C5 126.1(6)
C14 Fe1A C5 124.8(6)
C3 Fe1A P1 74.1(4)
C18 Fe1A P1 117.6(5)
C17 Fe1A P1 150.7(6)
C2 Fe1A P1 47.5(3)
C4 Fe1A P1 73.1(4)
C15 Fe1A P1 129.0(6)
C16 Fe1A P1 166.4(6)
C14 Fe1A P1 108.3(5)
C5 Fe1A P1 47.1(3)
C17 Ru1B C18 38.8(4)
C17 Ru1B C15 65.6(4)
C18 Ru1B C15 65.9(4)
C17 Ru1B C16 39.4(4)
C18 Ru1B C16 65.8(4)
C15 Ru1B C16 38.9(4)
C17 Ru1B C3 105.8(4)
C18 Ru1B C3 126.1(4)
C15 Ru1B C3 150.4(4)
C16 Ru1B C3 116.2(4)
C17 Ru1B C14 65.6(4)
C18 Ru1B C14 39.7(3)
C15 Ru1B C14 39.0(3)
C16 Ru1B C14 65.5(4)
C3 Ru1B C14 165.3(4)
C17 Ru1B C4 126.2(4)
C18 Ru1B C4 162.1(5)
C15 Ru1B C4 121.5(4)
C16 Ru1B C4 108.8(4)
C3 Ru1B C4 39.0(3)
C14 Ru1B C4 155.7(4)
C17 Ru1B C2 113.8(4)
C18 Ru1B C2 107.6(4)
C15 Ru1B C2 170.9(4)
C16 Ru1B C2 145.8(4)
C3 Ru1B C2 38.5(3)
C14 Ru1B C2 132.0(4)
C4 Ru1B C2 66.6(3)
C17 Ru1B C5 161.5(4)
C18 Ru1B C5 159.0(5)
C15 Ru1B C5 111.9(4)
C16 Ru1B C5 126.9(4)
C3 Ru1B C5 66.8(3)
C14 Ru1B C5 125.1(4)
C4 Ru1B C5 37.7(3)
C2 Ru1B C5 71.7(3)
C17 Ru1B P1 149.9(4)
C18 Ru1B P1 117.1(3)
C15 Ru1B P1 129.2(4)
C16 Ru1B P1 167.2(4)
C3 Ru1B P1 73.0(3)
C14 Ru1B P1 108.1(4)
C4 Ru1B P1 72.3(3)
C2 Ru1B P1 46.8(2)
C5 Ru1B P1 46.6(2)
C40 Fe1B C36 39.0(4)
C40 Fe1B C38 65.8(5)
C36 Fe1B C38 66.2(5)
C40 Fe1B C37 65.4(5)
C36 Fe1B C37 39.5(4)
C38 Fe1B C37 39.0(4)
C40 Fe1B C39 39.0(4)
C36 Fe1B C39 65.2(5)
C38 Fe1B C39 38.7(4)
C37 Fe1B C39 64.6(5)
C40 Fe1B C24 118.6(6)
C36 Fe1B C24 109.4(6)
C38 Fe1B C24 167.8(7)
C37 Fe1B C24 130.5(6)
C39 Fe1B C24 151.4(6)
C40 Fe1B C25 144.8(7)
C36 Fe1B C25 112.2(6)
C38 Fe1B C25 130.3(6)
C37 Fe1B C25 106.3(6)
C39 Fe1B C25 169.0(6)
C24 Fe1B C25 39.3(3)
C40 Fe1B C26 174.0(6)
C36 Fe1B C26 138.3(6)
C38 Fe1B C26 108.4(6)
C37 Fe1B C26 109.3(6)
C39 Fe1B C26 137.1(6)
C24 Fe1B C26 66.7(4)
C25 Fe1B C26 37.7(3)
C40 Fe1B C27 144.2(6)
C36 Fe1B C27 175.5(6)
C38 Fe1B C27 111.3(6)
C37 Fe1B C27 136.2(6)
C39 Fe1B C27 115.5(6)
C24 Fe1B C27 72.3(5)
C25 Fe1B C27 66.1(5)
C26 Fe1B C27 38.0(4)
C40 Fe1B P2 113.3(5)
C36 Fe1B P2 137.6(6)
C38 Fe1B P2 143.9(6)
C37 Fe1B P2 176.7(6)
C39 Fe1B P2 116.6(5)
C24 Fe1B P2 46.9(3)
C25 Fe1B P2 72.8(4)
C26 Fe1B P2 72.1(4)
C27 Fe1B P2 46.6(3)
C2 P1 C5 92.9(4)
C2 P1 Pt1 125.6(3)
C5 P1 Pt1 140.5(3)
C2 P1 Fe1A 63.4(4)
C5 P1 Fe1A 64.8(4)
Pt1 P1 Fe1A 136.2(3)
C2 P1 Ru1B 63.9(3)
C5 P1 Ru1B 64.7(3)
Pt1 P1 Ru1B 135.88(17)
Fe1A P1 Ru1B 0.5(4)
C24 P2 C27 93.5(4)
C24 P2 Pt1 127.2(3)
C27 P2 Pt1 136.4(3)
C24 P2 Ru1A 62.5(3)
C27 P2 Ru1A 65.0(3)
Pt1 P2 Ru1A 143.03(15)
C24 P2 Fe1B 63.1(4)
C27 P2 Fe1B 65.3(4)
Pt1 P2 Fe1B 142.3(3)
Ru1A P2 Fe1B 0.8(4)
O1 C1 C24 121.7(7)
O1 C1 C2 120.7(7)
C24 C1 C2 117.6(7)
C3 C2 C1 123.2(7)
C3 C2 P1 110.2(5)
C1 C2 P1 126.5(6)
C3 C2 Fe1A 69.3(5)
C1 C2 Fe1A 124.9(6)
P1 C2 Fe1A 69.1(4)
C3 C2 Ru1B 69.3(5)
C1 C2 Ru1B 124.7(6)
P1 C2 Ru1B 69.3(3)
Fe1A C2 Ru1B 0.2(5)
C2 C3 C4 113.0(7)
C2 C3 C6 126.7(7)
C4 C3 C6 119.9(7)
C2 C3 Fe1A 71.6(6)
C4 C3 Fe1A 71.8(6)
C6 C3 Fe1A 130.5(7)
C2 C3 Ru1B 72.2(5)
C4 C3 Ru1B 71.7(5)
C6 C3 Ru1B 130.0(6)
Fe1A C3 Ru1B 0.6(5)
C5 C4 C3 113.6(7)
C5 C4 C7 123.6(7)
C3 C4 C7 122.8(7)
C5 C4 Fe1A 72.1(5)
C3 C4 Fe1A 68.8(6)
C7 C4 Fe1A 128.6(7)
C5 C4 Ru1B 72.3(5)
C3 C4 Ru1B 69.3(5)
C7 C4 Ru1B 127.9(6)
Fe1A C4 Ru1B 0.8(4)
C4 C5 C8 123.3(7)
C4 C5 P1 110.2(6)
C8 C5 P1 126.1(6)
C4 C5 Fe1A 69.9(5)
C8 C5 Fe1A 134.2(6)
P1 C5 Fe1A 68.1(4)
C4 C5 Ru1B 70.0(5)
C8 C5 Ru1B 133.5(6)
P1 C5 Ru1B 68.7(3)
Fe1A C5 Ru1B 0.8(4)
C3 C6 H6A 109.5
C3 C6 H6B 109.5
H6A C6 H6B 109.5
C3 C6 H6C 109.5
H6A C6 H6C 109.5
H6B C6 H6C 109.5
C4 C7 H7A 109.5
C4 C7 H7B 109.5
H7A C7 H7B 109.5
C4 C7 H7C 109.5
H7A C7 H7C 109.5
H7B C7 H7C 109.5
C9 C8 C13 118.4(8)
C9 C8 C5 118.4(8)
C13 C8 C5 123.2(8)
C8 C9 C10 122.8(10)
C8 C9 H9 118.6
C10 C9 H9 118.6
C9 C10 C11 116.8(10)
C9 C10 H10 121.6
C11 C10 H10 121.6
C10 C11 C12 121.4(9)
C10 C11 H11 119.3
C12 C11 H11 119.3
C13 C12 C11 119.2(9)
C13 C12 H12 120.4
C11 C12 H12 120.4
C12 C13 C8 121.4(9)
C12 C13 H13 119.3
C8 C13 H13 119.3
C15 C14 C18 106.9(8)
C15 C14 C23 128.1(9)
C18 C14 C23 125.0(9)
C15 C14 Ru1B 69.7(5)
C18 C14 Ru1B 69.1(5)
C23 C14 Ru1B 124.4(7)
C15 C14 Fe1A 70.4(6)
C18 C14 Fe1A 68.9(5)
C23 C14 Fe1A 123.9(7)
Ru1B C14 Fe1A 0.7(4)
C16 C15 C14 108.9(7)
C16 C15 C22 123.6(9)
C14 C15 C22 127.0(9)
C16 C15 Ru1B 70.7(5)
C14 C15 Ru1B 71.3(5)
C22 C15 Ru1B 130.4(7)
C16 C15 Fe1A 71.0(6)
C14 C15 Fe1A 71.2(6)
C22 C15 Fe1A 130.3(7)
Ru1B C15 Fe1A 0.2(5)
C15 C16 C17 107.5(8)
C15 C16 C21 126.3(8)
C17 C16 C21 126.0(9)
C15 C16 Ru1B 70.4(5)
C17 C16 Ru1B 69.8(5)
C21 C16 Ru1B 129.3(6)
C15 C16 Fe1A 70.7(6)
C17 C16 Fe1A 69.7(6)
C21 C16 Fe1A 129.1(7)
Ru1B C16 Fe1A 0.4(5)
C18 C17 C16 108.7(8)
C18 C17 C20 126.0(9)
C16 C17 C20 125.2(10)
C18 C17 Ru1B 70.6(5)
C16 C17 Ru1B 70.8(6)
C20 C17 Ru1B 126.9(7)
C18 C17 Fe1A 70.6(6)
C16 C17 Fe1A 71.4(6)
C20 C17 Fe1A 126.2(7)
Ru1B C17 Fe1A 0.7(4)
C17 C18 C14 108.0(7)
C17 C18 C19 126.9(10)
C14 C18 C19 124.8(9)
C17 C18 Ru1B 70.6(5)
C14 C18 Ru1B 71.2(5)
C19 C18 Ru1B 128.6(7)
C17 C18 Fe1A 71.0(6)
C14 C18 Fe1A 71.7(6)
C19 C18 Fe1A 127.8(7)
Ru1B C18 Fe1A 0.8(4)
C18 C19 H19A 109.5
C18 C19 H19B 109.5
H19A C19 H19B 109.5
C18 C19 H19C 109.5
H19A C19 H19C 109.5
H19B C19 H19C 109.5
C17 C20 H20A 109.5
C17 C20 H20B 109.5
H20A C20 H20B 109.5
C17 C20 H20C 109.5
H20A C20 H20C 109.5
H20B C20 H20C 109.5
C16 C21 H21A 109.5
C16 C21 H21B 109.5
H21A C21 H21B 109.5
C16 C21 H21C 109.5
H21A C21 H21C 109.5
H21B C21 H21C 109.5
C15 C22 H22A 109.5
C15 C22 H22B 109.5
H22A C22 H22B 109.5
C15 C22 H22C 109.5
H22A C22 H22C 109.5
H22B C22 H22C 109.5
C14 C23 H23A 109.5
C14 C23 H23B 109.5
H23A C23 H23B 109.5
C14 C23 H23C 109.5
H23A C23 H23C 109.5
H23B C23 H23C 109.5
C25 C24 C1 124.9(7)
C25 C24 P2 110.1(6)
C1 C24 P2 124.9(6)
C25 C24 Ru1A 71.2(5)
C1 C24 Ru1A 123.6(6)
P2 C24 Ru1A 70.3(3)
C25 C24 Fe1B 71.8(5)
C1 C24 Fe1B 123.3(6)
P2 C24 Fe1B 70.0(4)
Ru1A C24 Fe1B 0.6(4)
C26 C25 C24 112.4(7)
C26 C25 C28 123.2(7)
C24 C25 C28 124.4(8)
C26 C25 Ru1A 71.3(5)
C24 C25 Ru1A 69.0(5)
C28 C25 Ru1A 127.0(6)
C26 C25 Fe1B 71.3(6)
C24 C25 Fe1B 68.9(5)
C28 C25 Fe1B 127.0(7)
Ru1A C25 Fe1B 0.1(4)
C25 C26 C27 114.9(6)
C25 C26 C29 122.0(7)
C27 C26 C29 123.1(7)
C25 C26 Ru1A 70.5(5)
C27 C26 Ru1A 72.3(4)
C29 C26 Ru1A 128.1(6)
C25 C26 Fe1B 71.0(5)
C27 C26 Fe1B 71.9(5)
C29 C26 Fe1B 128.0(7)
Ru1A C26 Fe1B 0.4(4)
C26 C27 C30 126.8(6)
C26 C27 P2 109.1(6)
C30 C27 P2 124.0(6)
C26 C27 Ru1A 69.4(5)
C30 C27 Ru1A 127.2(6)
P2 C27 Ru1A 68.1(3)
C26 C27 Fe1B 70.0(5)
C30 C27 Fe1B 126.6(6)
P2 C27 Fe1B 68.0(4)
Ru1A C27 Fe1B 0.7(4)
C25 C28 H28A 109.5
C25 C28 H28B 109.5
H28A C28 H28B 109.5
C25 C28 H28C 109.5
H28A C28 H28C 109.5
H28B C28 H28C 109.5
C26 C29 H29A 109.5
C26 C29 H29B 109.5
H29A C29 H29B 109.5
C26 C29 H29C 109.5
H29A C29 H29C 109.5
H29B C29 H29C 109.5
C35 C30 C31 117.3(8)
C35 C30 C27 121.5(7)
C31 C30 C27 121.1(8)
C32 C31 C30 120.2(9)
C32 C31 H31 119.9
C30 C31 H31 119.9
C31 C32 C33 121.7(8)
C31 C32 H32 119.2
C33 C32 H32 119.2
C32 C33 C34 118.6(8)
C32 C33 H33 120.7
C34 C33 H33 120.7
C35 C34 C33 119.6(9)
C35 C34 H34 120.2
C33 C34 H34 120.2
C34 C35 C30 122.5(8)
C34 C35 H35 118.8
C30 C35 H35 118.8
C40 C36 C37 106.9(9)
C40 C36 C45 125.4(9)
C37 C36 C45 127.6(10)
C40 C36 Fe1B 69.8(6)
C37 C36 Fe1B 70.8(6)
C45 C36 Fe1B 127.1(8)
C40 C36 Ru1A 70.6(5)
C37 C36 Ru1A 70.7(6)
C45 C36 Ru1A 126.5(7)
Fe1B C36 Ru1A 0.8(4)
C38 C37 C36 108.5(9)
C38 C37 C44 126.7(11)
C36 C37 C44 124.7(11)
C38 C37 Fe1B 70.4(6)
C36 C37 Fe1B 69.7(6)
C44 C37 Fe1B 128.1(8)
C38 C37 Ru1A 70.9(6)
C36 C37 Ru1A 70.0(6)
C44 C37 Ru1A 127.3(8)
Fe1B C37 Ru1A 0.8(4)
C39 C38 C37 107.1(9)
C39 C38 C43 125.7(11)
C37 C38 C43 127.1(11)
C39 C38 Fe1B 71.0(6)
C37 C38 Fe1B 70.7(6)
C43 C38 Fe1B 125.2(8)
C39 C38 Ru1A 71.7(6)
C37 C38 Ru1A 70.4(6)
C43 C38 Ru1A 124.8(7)
Fe1B C38 Ru1A 0.7(4)
C40 C39 C38 108.6(9)
C40 C39 C42 126.7(9)
C38 C39 C42 124.6(10)
C40 C39 Fe1B 69.1(6)
C38 C39 Fe1B 70.2(6)
C42 C39 Fe1B 129.2(8)
C40 C39 Ru1A 69.2(5)
C38 C39 Ru1A 70.0(6)
C42 C39 Ru1A 129.3(7)
Fe1B C39 Ru1A 0.2(4)
C36 C40 C39 108.7(7)
C36 C40 C41 124.6(11)
C39 C40 C41 126.4(11)
C36 C40 Fe1B 71.1(6)
C39 C40 Fe1B 72.0(6)
C41 C40 Fe1B 127.3(6)
C36 C40 Ru1A 70.8(5)
C39 C40 Ru1A 72.3(5)
C41 C40 Ru1A 127.3(6)
Fe1B C40 Ru1A 0.4(4)
C40 C41 H41A 109.5
C40 C41 H41B 109.5
H41A C41 H41B 109.5
C40 C41 H41C 109.5
H41A C41 H41C 109.5
H41B C41 H41C 109.5
C39 C42 H42A 109.5
C39 C42 H42B 109.5
H42A C42 H42B 109.5
C39 C42 H42C 109.5
H42A C42 H42C 109.5
H42B C42 H42C 109.5
C38 C43 H43A 109.5
C38 C43 H43B 109.5
H43A C43 H43B 109.5
C38 C43 H43C 109.5
H43A C43 H43C 109.5
H43B C43 H43C 109.5
C37 C44 H44A 109.5
C37 C44 H44B 109.5
H44A C44 H44B 109.5
C37 C44 H44C 109.5
H44A C44 H44C 109.5
H44B C44 H44C 109.5
C36 C45 H45A 109.5
C36 C45 H45B 109.5
H45A C45 H45B 109.5
C36 C45 H45C 109.5
H45A C45 H45C 109.5
H45B C45 H45C 109.5

loop_
_geom_bond_atom_site_label_1
_geom_bond_atom_site_label_2
_geom_bond_distance
Pt1 P2 2.2036(19)
Pt1 P1 2.217(2)
Pt1 Cl2 2.332(2)
Pt1 Cl1 2.3341(19)
Ru1A C24 2.123(10)
Ru1A C40 2.129(9)
Ru1A C36 2.132(10)
Ru1A C37 2.141(11)
Ru1A C38 2.147(11)
Ru1A C25 2.153(9)
Ru1A C26 2.163(9)
Ru1A C39 2.170(11)
Ru1A C27 2.201(8)
Ru1A P2 2.253(4)
Fe1A C3 2.111(14)
Fe1A C18 2.127(13)
Fe1A C17 2.133(14)
Fe1A C2 2.141(13)
Fe1A C4 2.152(13)
Fe1A C15 2.153(13)
Fe1A C16 2.156(14)
Fe1A C14 2.164(14)
Fe1A C5 2.181(14)
Fe1A P1 2.236(11)
Ru1B C17 2.112(11)
Ru1B C18 2.112(10)
Ru1B C15 2.120(10)
Ru1B C16 2.124(11)
Ru1B C3 2.136(10)
Ru1B C14 2.141(10)
Ru1B C4 2.168(10)
Ru1B C2 2.174(9)
Ru1B C5 2.198(10)
Ru1B P1 2.264(7)
Fe1B C40 2.102(13)
Fe1B C36 2.119(14)
Fe1B C38 2.130(14)
Fe1B C37 2.134(14)
Fe1B C39 2.140(14)
Fe1B C24 2.145(13)
Fe1B C25 2.184(13)
Fe1B C26 2.189(13)
Fe1B C27 2.214(13)
Fe1B P2 2.260(11)
P1 C2 1.765(8)
P1 C5 1.766(8)
P2 C24 1.757(9)
P2 C27 1.772(7)
O1 C1 1.221(9)
C1 C24 1.479(11)
C1 C2 1.502(11)
C2 C3 1.422(11)
C3 C4 1.438(10)
C3 C6 1.516(11)
C4 C5 1.412(11)
C4 C7 1.494(11)
C5 C8 1.509(11)
C6 H6A 0.9800
C6 H6B 0.9800
C6 H6C 0.9800
C7 H7A 0.9800
C7 H7B 0.9800
C7 H7C 0.9800
C8 C9 1.373(11)
C8 C13 1.385(11)
C9 C10 1.389(13)
C9 H9 0.9500
C10 C11 1.392(15)
C10 H10 0.9500
C11 C12 1.396(14)
C11 H11 0.9500
C12 C13 1.358(13)
C12 H12 0.9500
C13 H13 0.9500
C14 C15 1.421(12)
C14 C18 1.446(12)
C14 C23 1.492(13)
C15 C16 1.414(13)
C15 C22 1.511(11)
C16 C17 1.427(12)
C16 C21 1.510(13)
C17 C18 1.402(13)
C17 C20 1.521(14)
C18 C19 1.495(11)
C19 H19A 0.9800
C19 H19B 0.9800
C19 H19C 0.9800
C20 H20A 0.9800
C20 H20B 0.9800
C20 H20C 0.9800
C21 H21A 0.9800
C21 H21B 0.9800
C21 H21C 0.9800
C22 H22A 0.9800
C22 H22B 0.9800
C22 H22C 0.9800
C23 H23A 0.9800
C23 H23B 0.9800
C23 H23C 0.9800
C24 C25 1.456(10)
C25 C26 1.413(11)
C25 C28 1.515(11)
C26 C27 1.435(12)
C26 C29 1.511(10)
C27 C30 1.465(13)
C28 H28A 0.9800
C28 H28B 0.9800
C28 H28C 0.9800
C29 H29A 0.9800
C29 H29B 0.9800
C29 H29C 0.9800
C30 C35 1.382(12)
C30 C31 1.411(11)
C31 C32 1.378(12)
C31 H31 0.9500
C32 C33 1.380(13)
C32 H32 0.9500
C33 C34 1.397(12)
C33 H33 0.9500
C34 C35 1.380(12)
C34 H34 0.9500
C35 H35 0.9500
C36 C40 1.410(14)
C36 C37 1.438(13)
C36 C45 1.497(13)
C37 C38 1.422(14)
C37 C44 1.526(15)
C38 C39 1.416(13)
C38 C43 1.498(13)
C39 C40 1.415(13)
C39 C42 1.516(14)
C40 C41 1.508(10)
C41 H41A 0.9800
C41 H41B 0.9800
C41 H41C 0.9800
C42 H42A 0.9800
C42 H42B 0.9800
C42 H42C 0.9800
C43 H43A 0.9800
C43 H43B 0.9800
C43 H43C 0.9800
C44 H44A 0.9800
C44 H44B 0.9800
C44 H44C 0.9800
C45 H45A 0.9800
C45 H45B 0.9800
C45 H45C 0.9800
